data_2218997
loop_
_publ_author_name
'He, Xue-Ni'
'Dong, Wen-Kui'
'Bai, Wen-Juan'
'Yan, Hai-Bo'
'Lv, Zhong-Wu'

_publ_section_title
;
 2,2'-Dichloro-1,1'-[(propane-1,3-diyldioxy)bis(nitrilomethylidyne)]dibenzene
;
_journal_coeditor_code FL2205
_journal_issue 8
_journal_name_full 'Acta Crystallographica Section E'
_journal_page_first o1532
_journal_paper_doi 10.1107/S1600536808021739
_journal_volume 64
_journal_year 2008
_chemical_formula_iupac 'C17 H16 Cl2 N2 O2'
_chemical_formula_moiety 'C17 H16 Cl2 N2 O2'
_chemical_formula_sum 'C17 H16 Cl2 N2 O2'
_chemical_formula_weight 351.22
_chemical_name_systematic
;
2,2'-Dichloro-1,1'-[(propane-1,3-diyldioxy)bis(nitrilomethylidyne)]dibenzene
;
_space_group_IT_number 18
_symmetry_cell_setting orthorhombic
_symmetry_space_group_name_Hall 'P 2 2ab'
_symmetry_space_group_name_H-M 'P 21 21 2'
_atom_sites_solution_hydrogens geom
_atom_sites_solution_primary direct
_atom_sites_solution_secondary difmap
_audit_creation_method SHELXL-97
_cell_angle_alpha 90.00
_cell_angle_beta 90.00
_cell_angle_gamma 90.00
_cell_formula_units_Z 2
_cell_length_a 6.5218(7)
_cell_length_b 28.586(3)
_cell_length_c 4.5120(6)
_cell_measurement_reflns_used 1292
_cell_measurement_temperature 298(2)
_cell_measurement_theta_max 22.209
_cell_measurement_theta_min 2.851
_cell_volume 841.18(17)
_computing_cell_refinement 'SAINT (Siemens, 1996)'
_computing_data_collection 'SMART (Siemens, 1996)'
_computing_data_reduction 'SAINT (Siemens, 1996)'
_computing_molecular_graphics 'SHELXTL (Sheldrick, 2008)'
_computing_publication_material 'SHELXTL (Sheldrick, 2008)'
_computing_structure_refinement 'SHELXL97 (Sheldrick, 2008)'
_computing_structure_solution 'SHELXS97 (Sheldrick, 2008)'
_diffrn_ambient_temperature 298(2)
_diffrn_measured_fraction_theta_full 0.999
_diffrn_measured_fraction_theta_max 0.999
_diffrn_measurement_device_type 'Siemens SMART 1000 CCD area-detector'
_diffrn_measurement_method '\f and \w'
_diffrn_radiation_monochromator graphite
_diffrn_radiation_source 'fine-focus sealed tube'
_diffrn_radiation_type MoK\a
_diffrn_radiation_wavelength 0.71073
_diffrn_reflns_av_R_equivalents 0.0469
_diffrn_reflns_av_sigmaI/netI 0.0524
_diffrn_reflns_limit_h_max 7
_diffrn_reflns_limit_h_min -7
_diffrn_reflns_limit_k_max 34
_diffrn_reflns_limit_k_min -17
_diffrn_reflns_limit_l_max 5
_diffrn_reflns_limit_l_min -5
_diffrn_reflns_number 3761
_diffrn_reflns_theta_full 25.01
_diffrn_reflns_theta_max 25.01
_diffrn_reflns_theta_min 1.42
_exptl_absorpt_coefficient_mu 0.396
_exptl_absorpt_correction_T_max 0.9430
_exptl_absorpt_correction_T_min 0.8419
_exptl_absorpt_correction_type multi-scan
_exptl_absorpt_process_details '(SADABS; Sheldrick, 1996)'
_exptl_crystal_colour colorless
_exptl_crystal_density_diffrn 1.387
_exptl_crystal_density_method 'not measured'
_exptl_crystal_description needle-like
_exptl_crystal_F_000 364
_exptl_crystal_size_max 0.45
_exptl_crystal_size_mid 0.18
_exptl_crystal_size_min 0.15
_refine_diff_density_max 0.169
_refine_diff_density_min -0.169
_refine_ls_abs_structure_details 'Flack (1983), 565 Friedel pairs'
_refine_ls_abs_structure_Flack -0.02(11)
_refine_ls_extinction_method none
_refine_ls_goodness_of_fit_ref 1.045
_refine_ls_hydrogen_treatment constr
_refine_ls_matrix_type full
_refine_ls_number_parameters 105
_refine_ls_number_reflns 1495
_refine_ls_number_restraints 0
_refine_ls_restrained_S_all 1.045
_refine_ls_R_factor_all 0.0623
_refine_ls_R_factor_gt 0.0419
_refine_ls_shift/su_max 0.000
_refine_ls_shift/su_mean 0.000
_refine_ls_structure_factor_coef Fsqd
_refine_ls_weighting_details 'calc w=1/[\s^2^(Fo^2^)+(0.0338P)^2^] where P=(Fo^2^+2Fc^2^)/3'
_refine_ls_weighting_scheme calc
_refine_ls_wR_factor_gt 0.0789
_refine_ls_wR_factor_ref 0.0861
_reflns_number_gt 1111
_reflns_number_total 1495
_reflns_threshold_expression I>2\s(I)
_cod_data_source_file fl2205.cif
_cod_data_source_block I
_cod_depositor_comments
;
The following automatic conversions were performed:
'_symmetry_cell_setting' value 'Orthorhombic' changed to 'orthorhombic'
according to '/home/saulius/struct/CIF-dictionaries/cif_core.dic'
dictionary named 'cif_core.dic' version 2.4.1 from 2010-06-29.

Automatic conversion script
Id: cif_fix_enum 1527 2010-12-29 10:47:43Z saulius 

The following automatic conversions were performed:

'_symmetry_cell_setting' value 'Orthorhombic' changed to
'orthorhombic' according to
/home/saulius/struct/CIF-dictionaries/cif_core.dic dictionary named
'cif_core.dic' version 2.4.1 from 2010-06-29.

Automatic conversion script
Id: cif_fix_values 1715 2011-07-08 13:25:40Z adriana 
;
_cod_original_cell_volume 841.17(17)
_cod_database_code 2218997
_cod_database_fobs_code 2218997

loop_
_symmetry_equiv_pos_as_xyz
'x, y, z'
'-x, -y, z'
'-x+1/2, y+1/2, -z'
'x+1/2, -y+1/2, -z'

loop_
_atom_site_type_symbol
_atom_site_label
_atom_site_fract_x
_atom_site_fract_y
_atom_site_fract_z
_atom_site_U_iso_or_equiv
_atom_site_adp_type
_atom_site_calc_flag
_atom_site_refinement_flags
_atom_site_occupancy
Cl Cl1 0.68069(12) 0.20827(3) 0.4175(2) 0.0826(3) Uani d . 1
N N1 0.8042(3) 0.06911(7) 0.7415(5) 0.0441(5) Uani d . 1
O O1 0.6419(2) 0.05622(5) 0.9278(5) 0.0502(5) Uani d . 1
C C1 0.6858(3) 0.01262(8) 1.0698(6) 0.0454(6) Uani d . 1
H H1A 0.8046 0.0157 1.1976 0.054 Uiso calc R 1
H H1B 0.7137 -0.0114 0.9232 0.054 Uiso calc R 1
C C2 0.5000 0.0000 1.2484(8) 0.0435(10) Uani d S 1
H H2A 0.5342 -0.0262 1.3754 0.052 Uiso calc PR 0.50
H H2B 0.4658 0.0262 1.3754 0.052 Uiso calc PR 0.50
C C3 0.7749(4) 0.10932(8) 0.6332(6) 0.0489(8) Uani d . 1
H H3 0.6573 0.1258 0.6850 0.059 Uiso calc R 1
C C4 0.9206(3) 0.13043(8) 0.4297(7) 0.0414(6) Uani d . 1
C C5 0.8922(4) 0.17493(9) 0.3130(7) 0.0467(8) Uani d . 1
C C6 1.0293(5) 0.19465(9) 0.1179(7) 0.0583(8) Uani d . 1
H H6 1.0059 0.2245 0.0427 0.070 Uiso calc R 1
C C7 1.2002(5) 0.17021(10) 0.0352(8) 0.0674(9) Uani d . 1
H H7 1.2933 0.1832 -0.0975 0.081 Uiso calc R 1
C C8 1.2334(4) 0.12619(10) 0.1497(7) 0.0650(9) Uani d . 1
H H8 1.3500 0.1096 0.0950 0.078 Uiso calc R 1
C C9 1.0964(4) 0.10670(9) 0.3433(7) 0.0542(8) Uani d . 1
H H9 1.1216 0.0770 0.4185 0.065 Uiso calc R 1

loop_
_atom_site_aniso_label
_atom_site_aniso_U_11
_atom_site_aniso_U_22
_atom_site_aniso_U_33
_atom_site_aniso_U_12
_atom_site_aniso_U_13
_atom_site_aniso_U_23
Cl1 0.0880(6) 0.0630(5) 0.0967(7) 0.0250(4) 0.0168(6) 0.0231(5)
N1 0.0454(12) 0.0429(12) 0.0439(13) -0.0079(11) 0.0078(13) -0.0029(12)
O1 0.0508(10) 0.0440(9) 0.0559(12) -0.0012(8) 0.0120(11) 0.0089(10)
C1 0.0526(14) 0.0393(13) 0.0443(16) -0.0049(13) -0.0008(17) 0.0024(14)
C2 0.053(2) 0.039(2) 0.038(2) -0.0065(17) 0.000 0.000
C3 0.0517(15) 0.0422(14) 0.053(2) 0.0016(12) 0.0094(16) 0.0028(15)
C4 0.0450(13) 0.0407(13) 0.0384(16) -0.0069(11) -0.0002(14) -0.0028(14)
C5 0.0566(16) 0.0401(13) 0.043(2) -0.0058(13) -0.0002(14) -0.0009(14)
C6 0.079(2) 0.0477(16) 0.048(2) -0.0134(16) -0.0004(18) 0.0070(17)
C7 0.0670(19) 0.073(2) 0.063(2) -0.0248(17) 0.019(2) 0.0038(19)
C8 0.0588(18) 0.0610(17) 0.075(3) -0.0040(15) 0.0171(18) -0.0052(19)
C9 0.0550(15) 0.0454(14) 0.062(2) -0.0001(13) 0.0108(16) -0.0042(16)

loop_
_atom_type_symbol
_atom_type_description
_atom_type_scat_dispersion_real
_atom_type_scat_dispersion_imag
_atom_type_scat_source
C C 0.0033 0.0016 'International Tables Vol C Tables 4.2.6.8 and 6.1.1.4'
H H 0.0000 0.0000 'International Tables Vol C Tables 4.2.6.8 and 6.1.1.4'
N N 0.0061 0.0033 'International Tables Vol C Tables 4.2.6.8 and 6.1.1.4'
O O 0.0106 0.0060 'International Tables Vol C Tables 4.2.6.8 and 6.1.1.4'
Cl Cl 0.1484 0.1585 'International Tables Vol C Tables 4.2.6.8 and 6.1.1.4'

loop_
_geom_angle_atom_site_label_1
_geom_angle_atom_site_label_2
_geom_angle_atom_site_label_3
_geom_angle_site_symmetry_1
_geom_angle
C3 N1 O1 . 110.9(2)
N1 O1 C1 . 110.30(16)
O1 C1 C2 . 106.78(17)
O1 C1 H1A . 110.4
C2 C1 H1A . 110.4
O1 C1 H1B . 110.4
C2 C1 H1B . 110.4
H1A C1 H1B . 108.6
C1 C2 C1 2_655 115.0(3)
C1 C2 H2A 2_655 108.5
C1 C2 H2A . 108.5
C1 C2 H2B 2_655 108.5
C1 C2 H2B . 108.5
H2A C2 H2B . 107.5
N1 C3 C4 . 121.6(2)
N1 C3 H3 . 119.2
C4 C3 H3 . 119.2
C9 C4 C5 . 116.8(3)
C9 C4 C3 . 121.0(2)
C5 C4 C3 . 122.2(2)
C6 C5 C4 . 122.1(3)
C6 C5 Cl1 . 117.6(2)
C4 C5 Cl1 . 120.3(2)
C7 C6 C5 . 119.7(3)
C7 C6 H6 . 120.2
C5 C6 H6 . 120.2
C6 C7 C8 . 119.5(3)
C6 C7 H7 . 120.3
C8 C7 H7 . 120.3
C9 C8 C7 . 120.6(3)
C9 C8 H8 . 119.7
C7 C8 H8 . 119.7
C8 C9 C4 . 121.3(3)
C8 C9 H9 . 119.3
C4 C9 H9 . 119.3

loop_
_geom_bond_atom_site_label_1
_geom_bond_atom_site_label_2
_geom_bond_site_symmetry_2
_geom_bond_distance
Cl1 C5 . 1.742(3)
N1 C3 . 1.264(3)
N1 O1 . 1.401(2)
O1 C1 . 1.430(3)
C1 C2 . 1.499(3)
C1 H1A . 0.9700
C1 H1B . 0.9700
C2 C1 2_655 1.499(3)
C2 H2A . 0.9700
C2 H2B . 0.9700
C3 C4 . 1.453(3)
C3 H3 . 0.9300
C4 C9 . 1.388(3)
C4 C5 . 1.389(3)
C5 C6 . 1.376(4)
C6 C7 . 1.367(4)
C6 H6 . 0.9300
C7 C8 . 1.377(4)
C7 H7 . 0.9300
C8 C9 . 1.368(4)
C8 H8 . 0.9300
C9 H9 . 0.9300

loop_
_geom_hbond_atom_site_label_D
_geom_hbond_atom_site_label_H
_geom_hbond_atom_site_label_A
_geom_hbond_site_symmetry_A
_geom_hbond_distance_DH
_geom_hbond_distance_HA
_geom_hbond_distance_DA
_geom_hbond_angle_DHA
C8 H8 O1 1_654 0.93 2.55 3.479(3) 173.3

loop_
_geom_torsion_atom_site_label_1
_geom_torsion_atom_site_label_2
_geom_torsion_atom_site_label_3
_geom_torsion_atom_site_label_4
_geom_torsion_site_symmetry_4
_geom_torsion
C3 N1 O1 C1 . -174.7(2)
N1 O1 C1 C2 . -176.4(2)
O1 C1 C2 C1 2_655 68.74(16)
O1 N1 C3 C4 . -179.3(2)
N1 C3 C4 C9 . 1.0(4)
N1 C3 C4 C5 . -178.8(3)
C9 C4 C5 C6 . 0.8(4)
C3 C4 C5 C6 . -179.3(2)
C9 C4 C5 Cl1 . -177.9(2)
C3 C4 C5 Cl1 . 2.0(4)
C4 C5 C6 C7 . -0.3(4)
Cl1 C5 C6 C7 . 178.4(2)
C5 C6 C7 C8 . -0.4(5)
C6 C7 C8 C9 . 0.5(5)
C7 C8 C9 C4 . 0.1(4)
C5 C4 C9 C8 . -0.7(4)
C3 C4 C9 C8 . 179.4(2)
